data_4503502
loop_
_publ_author_name
'Takao, Koichiro'
'Noda, Kyoko'
'Morita, Yasuji'
'Nishimura, Kenji'
'Ikeda, Yasuhisa'

_publ_section_title
;
 Molecular and Crystal Structures of Uranyl Nitrate Complexes
 withN-Alkylated 2-Pyrrolidone Derivatives: Design and Optimization of
 Promising Precipitant for Uranyl Ion
;
_journal_issue 7
_journal_name_full 'Crystal Growth &amp; Design'
_journal_page_first 2364
_journal_paper_doi 10.1021/cg7012254
_journal_volume 8
_journal_year 2008
_chemical_formula_moiety 'C8 H14 N4 O10 U '
_chemical_formula_sum 'C8 H14 N4 O10 U'
_chemical_formula_weight 564.26
_chemical_name_systematic
; 
 ? 
;
_space_group_IT_number 14
_symmetry_cell_setting monoclinic
_symmetry_Int_Tables_number 14
_symmetry_space_group_name_Hall '-P 2yab'
_symmetry_space_group_name_H-M 'P 1 21/a 1'
_atom_sites_solution_hydrogens geom
_atom_sites_solution_primary direct
_atom_sites_solution_secondary difmap
_audit_creation_method SHELXL-97
_cell_angle_alpha 90.00
_cell_angle_beta 90.07(3)
_cell_angle_gamma 90.00
_cell_formula_units_Z 2
_cell_length_a 6.099(2)
_cell_length_b 15.420(5)
_cell_length_c 7.976(3)
_cell_measurement_reflns_used 5959
_cell_measurement_temperature 173(2)
_cell_measurement_theta_max 27.5
_cell_measurement_theta_min 3.3
_cell_volume 750.1(4)
_computing_cell_refinement PROCESS-AUTO
_computing_data_collection PROCESS-AUTO
_computing_data_reduction CrystalStructure
_computing_structure_refinement 'SHELXL-97 (Sheldrick, 1997)'
_computing_structure_solution SIR92
_diffrn_ambient_temperature 173(2)
_diffrn_detector_area_resol_mean 10.00
_diffrn_measured_fraction_theta_full 0.996
_diffrn_measured_fraction_theta_max 0.996
_diffrn_measurement_device_type 'Rigaku RAXIS-RAPID'
_diffrn_measurement_method \w
_diffrn_radiation_monochromator graphite
_diffrn_radiation_source 'fine-focus sealed tube'
_diffrn_radiation_type MoK\a
_diffrn_radiation_wavelength 0.71075
_diffrn_reflns_av_R_equivalents 0.0336
_diffrn_reflns_av_sigmaI/netI 0.0231
_diffrn_reflns_limit_h_max 7
_diffrn_reflns_limit_h_min -7
_diffrn_reflns_limit_k_max 20
_diffrn_reflns_limit_k_min -20
_diffrn_reflns_limit_l_max 10
_diffrn_reflns_limit_l_min -10
_diffrn_reflns_number 6282
_diffrn_reflns_theta_full 27.47
_diffrn_reflns_theta_max 27.47
_diffrn_reflns_theta_min 3.59
_exptl_absorpt_coefficient_mu 10.879
_exptl_absorpt_correction_T_max 0.6123
_exptl_absorpt_correction_T_min 0.1718
_exptl_absorpt_correction_type numerical
_exptl_absorpt_process_details
;
    Higashi, T. (1999). Program for Absorption Correction.
    Rigaku Corporation, Tokyo, Japan.
;
_exptl_crystal_colour yellow
_exptl_crystal_density_diffrn 2.498
_exptl_crystal_density_method 'not measured'
_exptl_crystal_description platelet
_exptl_crystal_F_000 524
_exptl_crystal_size_max 0.25
_exptl_crystal_size_mid 0.20
_exptl_crystal_size_min 0.05
_refine_diff_density_max 0.753
_refine_diff_density_min -0.740
_refine_diff_density_rms 0.106
_refine_ls_extinction_coef 0.0006(2)
_refine_ls_extinction_expression Fc^*^=kFc[1+0.001xFc^2^\l^3^/sin(2\q)]^-1/4^
_refine_ls_extinction_method SHELXL
_refine_ls_goodness_of_fit_ref 1.028
_refine_ls_hydrogen_treatment constr
_refine_ls_matrix_type full
_refine_ls_number_parameters 108
_refine_ls_number_reflns 1701
_refine_ls_number_restraints 0
_refine_ls_restrained_S_all 1.028
_refine_ls_R_factor_all 0.0372
_refine_ls_R_factor_gt 0.0187
_refine_ls_shift/su_max 0.000
_refine_ls_shift/su_mean 0.000
_refine_ls_structure_factor_coef Fsqd
_refine_ls_weighting_details 'calc w=1/[\s^2^(Fo^2^)+(0.0144P)^2^+1.5794P] where P=(Fo^2^+2Fc^2^)/3'
_refine_ls_weighting_scheme calc
_refine_ls_wR_factor_gt 0.0362
_refine_ls_wR_factor_ref 0.0402
_reflns_number_gt 1216
_reflns_number_total 1701
_reflns_threshold_expression >2sigma(I)
_cod_data_source_file cg7012254-file004.cif
_cod_data_source_block 0a
_cod_original_sg_symbol_H-M 'P 21/a'
_cod_database_code 4503502

loop_
_symmetry_equiv_pos_as_xyz
'x, y, z'
'-x+1/2, y+1/2, -z'
'-x, -y, -z'
'x-1/2, -y-1/2, z'

loop_
_atom_site_label
_atom_site_type_symbol
_atom_site_fract_x
_atom_site_fract_y
_atom_site_fract_z
_atom_site_U_iso_or_equiv
_atom_site_adp_type
_atom_site_occupancy
_atom_site_symmetry_multiplicity
_atom_site_calc_flag
_atom_site_refinement_flags
U1 U 0.0000 0.0000 1.0000 0.01785(7) Uani 1 2 d S
O1 O 0.2621(4) 0.0345(2) 1.0658(3) 0.0244(6) Uani 1 1 d .
O2 O 0.0841(5) 0.02995(19) 0.7101(3) 0.0239(6) Uani 1 1 d .
O3 O -0.1033(5) 0.14882(19) 0.9030(4) 0.0278(6) Uani 1 1 d .
O4 O -0.1506(5) 0.12413(19) 1.1657(4) 0.0299(7) Uani 1 1 d .
O5 O -0.2337(6) 0.2512(2) 1.0635(5) 0.0424(8) Uani 1 1 d .
N1 N 0.2298(6) 0.0865(3) 0.4740(4) 0.0298(8) Uani 1 1 d .
H1 H 0.1328 0.0626 0.4066 0.036 Uiso 1 1 calc R
N2 N -0.1653(6) 0.1784(2) 1.0443(5) 0.0276(8) Uani 1 1 d .
C1 C 0.2265(6) 0.0753(2) 0.6371(5) 0.0189(7) Uani 1 1 d .
C2 C 0.4117(7) 0.1232(3) 0.7169(5) 0.0297(10) Uani 1 1 d .
H2A H 0.5056 0.0832 0.7825 0.036 Uiso 1 1 calc R
H2B H 0.3563 0.1692 0.7922 0.036 Uiso 1 1 calc R
C3 C 0.5383(9) 0.1620(4) 0.5710(6) 0.0398(12) Uani 1 1 d .
H3A H 0.6865 0.1360 0.5638 0.048 Uiso 1 1 calc R
H3B H 0.5537 0.2255 0.5852 0.048 Uiso 1 1 calc R
C4 C 0.4063(8) 0.1415(4) 0.4134(6) 0.0386(12) Uani 1 1 d .
H4A H 0.3477 0.1952 0.3619 0.046 Uiso 1 1 calc R
H4B H 0.4973 0.1106 0.3299 0.046 Uiso 1 1 calc R

loop_
_atom_site_aniso_label
_atom_site_aniso_U_11
_atom_site_aniso_U_22
_atom_site_aniso_U_33
_atom_site_aniso_U_23
_atom_site_aniso_U_13
_atom_site_aniso_U_12
U1 0.01878(10) 0.02244(10) 0.01233(9) -0.00008(12) 0.00026(5) -0.00208(13)
O1 0.0205(14) 0.0324(14) 0.0202(13) 0.0001(11) -0.0006(11) -0.0013(12)
O2 0.0290(15) 0.0297(14) 0.0130(12) 0.0008(10) 0.0002(11) -0.0090(12)
O3 0.0343(17) 0.0287(15) 0.0204(14) 0.0009(12) -0.0029(12) 0.0009(13)
O4 0.0355(17) 0.0298(16) 0.0244(15) 0.0005(12) 0.0070(12) 0.0041(14)
O5 0.048(2) 0.0281(17) 0.051(2) -0.0059(16) -0.0038(17) 0.0160(16)
N1 0.0278(18) 0.047(2) 0.0145(16) 0.0004(15) -0.0017(13) -0.0168(18)
N2 0.0220(18) 0.0297(19) 0.0311(19) -0.0006(16) -0.0023(15) -0.0007(15)
C1 0.0196(18) 0.0217(19) 0.0152(17) 0.0010(14) 0.0010(14) 0.0025(15)
C2 0.026(2) 0.040(3) 0.023(2) 0.0014(18) -0.0044(17) -0.012(2)
C3 0.034(3) 0.053(3) 0.033(3) 0.004(2) 0.001(2) -0.019(3)
C4 0.035(3) 0.056(3) 0.025(2) 0.008(2) 0.0037(19) -0.019(2)

loop_
_atom_type_symbol
_atom_type_description
_atom_type_scat_dispersion_real
_atom_type_scat_dispersion_imag
_atom_type_scat_source
C C 0.0033 0.0016 'International Tables Vol C Tables 4.2.6.8 and 6.1.1.4'
H H 0.0000 0.0000 'International Tables Vol C Tables 4.2.6.8 and 6.1.1.4'
N N 0.0061 0.0033 'International Tables Vol C Tables 4.2.6.8 and 6.1.1.4'
O O 0.0106 0.0060 'International Tables Vol C Tables 4.2.6.8 and 6.1.1.4'
U U -9.6767 9.6646 'International Tables Vol C Tables 4.2.6.8 and 6.1.1.4'

loop_
_geom_angle_atom_site_label_1
_geom_angle_atom_site_label_2
_geom_angle_atom_site_label_3
_geom_angle
_geom_angle_site_symmetry_1
_geom_angle_site_symmetry_3
O1 U1 O1 179.999(1) 3_557 .
O1 U1 O2 91.93(11) 3_557 3_557
O1 U1 O2 88.07(11) . 3_557
O1 U1 O2 88.07(11) 3_557 .
O1 U1 O2 91.93(11) . .
O2 U1 O2 180.0 3_557 .
O1 U1 O4 86.87(12) 3_557 3_557
O1 U1 O4 93.13(12) . 3_557
O2 U1 O4 116.00(10) 3_557 3_557
O2 U1 O4 64.00(10) . 3_557
O1 U1 O4 93.13(12) 3_557 .
O1 U1 O4 86.87(12) . .
O2 U1 O4 64.00(10) 3_557 .
O2 U1 O4 116.00(10) . .
O4 U1 O4 180.000(1) 3_557 .
O1 U1 O3 92.47(12) 3_557 3_557
O1 U1 O3 87.53(12) . 3_557
O2 U1 O3 65.29(10) 3_557 3_557
O2 U1 O3 114.71(10) . 3_557
O4 U1 O3 50.88(9) 3_557 3_557
O4 U1 O3 129.12(9) . 3_557
O1 U1 O3 87.53(12) 3_557 .
O1 U1 O3 92.47(12) . .
O2 U1 O3 114.71(10) 3_557 .
O2 U1 O3 65.30(10) . .
O4 U1 O3 129.12(9) 3_557 .
O4 U1 O3 50.88(9) . .
O3 U1 O3 180.00(13) 3_557 .
O1 U1 N2 90.41(12) 3_557 .
O1 U1 N2 89.60(12) . .
O2 U1 N2 89.46(10) 3_557 .
O2 U1 N2 90.54(10) . .
O4 U1 N2 154.46(9) 3_557 .
O4 U1 N2 25.54(9) . .
O3 U1 N2 154.66(10) 3_557 .
O3 U1 N2 25.34(10) . .
O1 U1 N2 89.59(12) 3_557 3_557
O1 U1 N2 90.40(12) . 3_557
O2 U1 N2 90.54(10) 3_557 3_557
O2 U1 N2 89.46(10) . 3_557
O4 U1 N2 25.54(9) 3_557 3_557
O4 U1 N2 154.46(9) . 3_557
O3 U1 N2 25.34(10) 3_557 3_557
O3 U1 N2 154.66(10) . 3_557
N2 U1 N2 180.0 . 3_557
C1 O2 U1 134.2(2) . .
N2 O3 U1 97.4(2) . .
N2 O4 U1 97.2(2) . .
C1 N1 C4 114.7(3) . .
C1 N1 H1 122.6 . .
C4 N1 H1 122.6 . .
O5 N2 O3 123.2(4) . .
O5 N2 O4 122.3(4) . .
O3 N2 O4 114.5(3) . .
O5 N2 U1 179.5(3) . .
O3 N2 U1 57.23(19) . .
O4 N2 U1 57.25(19) . .
O2 C1 N1 122.9(4) . .
O2 C1 C2 126.9(3) . .
N1 C1 C2 110.2(3) . .
C1 C2 C3 104.7(4) . .
C1 C2 H2A 110.8 . .
C3 C2 H2A 110.8 . .
C1 C2 H2B 110.8 . .
C3 C2 H2B 110.8 . .
H2A C2 H2B 108.9 . .
C2 C3 C4 106.3(4) . .
C2 C3 H3A 110.5 . .
C4 C3 H3A 110.5 . .
C2 C3 H3B 110.5 . .
C4 C3 H3B 110.5 . .
H3A C3 H3B 108.7 . .
N1 C4 C3 103.7(3) . .
N1 C4 H4A 111.0 . .
C3 C4 H4A 111.0 . .
N1 C4 H4B 111.0 . .
C3 C4 H4B 111.0 . .
H4A C4 H4B 109.0 . .

loop_
_geom_bond_atom_site_label_1
_geom_bond_atom_site_label_2
_geom_bond_distance
_geom_bond_site_symmetry_2
U1 O1 1.764(3) 3_557
U1 O1 1.764(3) .
U1 O2 2.414(3) 3_557
U1 O2 2.414(3) .
U1 O4 2.501(3) 3_557
U1 O4 2.501(3) .
U1 O3 2.502(3) 3_557
U1 O3 2.502(3) .
U1 N2 2.951(4) .
U1 N2 2.951(4) 3_557
O2 C1 1.259(5) .
O3 N2 1.274(5) .
O4 N2 1.282(4) .
O5 N2 1.208(5) .
N1 C1 1.313(5) .
N1 C4 1.454(5) .
N1 H1 0.8800 .
C1 C2 1.491(5) .
C2 C3 1.521(6) .
C2 H2A 0.9900 .
C2 H2B 0.9900 .
C3 C4 1.525(7) .
C3 H3A 0.9900 .
C3 H3B 0.9900 .
C4 H4A 0.9900 .
C4 H4B 0.9900 .

loop_
_geom_hbond_atom_site_label_D
_geom_hbond_atom_site_label_H
_geom_hbond_atom_site_label_A
_geom_hbond_site_symmetry_A
_geom_hbond_distance_DA
_geom_hbond_distance_DH
_geom_hbond_distance_HA
_geom_hbond_angle_DHA
_geom_hbond_publ_flag
N(1) H(1) O(1) 1_554 3.359(4) 0.880 2.864 117.2 y
N(1) H(1) O(2) 3_556 3.007(4) 0.880 2.156 162.3 y
N(1) H(1) O(4) 1_554 3.428(4) 0.880 2.752 134.7 y

loop_
_geom_torsion_atom_site_label_1
_geom_torsion_atom_site_label_2
_geom_torsion_atom_site_label_3
_geom_torsion_atom_site_label_4
_geom_torsion
_geom_torsion_site_symmetry_1
O1 U1 O2 C1 161.4(4) 3_557
O1 U1 O2 C1 -18.6(4) .
O2 U1 O2 C1 -120(3) 3_557
O4 U1 O2 C1 -111.2(4) 3_557
O4 U1 O2 C1 68.8(4) .
O3 U1 O2 C1 -106.8(4) 3_557
O3 U1 O2 C1 73.2(4) .
N2 U1 O2 C1 71.0(4) .
N2 U1 O2 C1 -109.0(4) 3_557
O1 U1 O3 N2 96.2(2) 3_557
O1 U1 O3 N2 -83.8(2) .
O2 U1 O3 N2 5.2(3) 3_557
O2 U1 O3 N2 -174.8(3) .
O4 U1 O3 N2 -179.9(2) 3_557
O4 U1 O3 N2 0.1(2) .
O3 U1 O3 N2 21(16) 3_557
N2 U1 O3 N2 180.001(2) 3_557
O1 U1 O4 N2 -84.4(2) 3_557
O1 U1 O4 N2 95.6(2) .
O2 U1 O4 N2 -175.0(3) 3_557
O2 U1 O4 N2 5.0(3) .
O4 U1 O4 N2 135(26) 3_557
O3 U1 O4 N2 179.9(2) 3_557
O3 U1 O4 N2 -0.1(2) .
N2 U1 O4 N2 179.999(2) 3_557
U1 O3 N2 O5 -179.8(4) .
U1 O3 N2 O4 -0.2(4) .
U1 O4 N2 O5 179.8(4) .
U1 O4 N2 O3 0.2(4) .
O1 U1 N2 O5 75(41) 3_557
O1 U1 N2 O5 -105(41) .
O2 U1 N2 O5 -16(41) 3_557
O2 U1 N2 O5 164(41) .
O4 U1 N2 O5 159(40) 3_557
O4 U1 N2 O5 -21(40) .
O3 U1 N2 O5 -21(41) 3_557
O3 U1 N2 O5 159(41) .
N2 U1 N2 O5 -117(80) 3_557
O1 U1 N2 O3 -83.4(2) 3_557
O1 U1 N2 O3 96.6(2) .
O2 U1 N2 O3 -175.3(2) 3_557
O2 U1 N2 O3 4.7(2) .
O4 U1 N2 O3 0.2(4) 3_557
O4 U1 N2 O3 -179.8(4) .
O3 U1 N2 O3 180.000(2) 3_557
N2 U1 N2 O3 84(71) 3_557
O1 U1 N2 O4 96.4(2) 3_557
O1 U1 N2 O4 -83.6(2) .
O2 U1 N2 O4 4.5(2) 3_557
O2 U1 N2 O4 -175.5(2) .
O4 U1 N2 O4 180.000(2) 3_557
O3 U1 N2 O4 -0.2(4) 3_557
O3 U1 N2 O4 179.8(4) .
N2 U1 N2 O4 -96(71) 3_557
U1 O2 C1 N1 -174.9(3) .
U1 O2 C1 C2 5.2(6) .
C4 N1 C1 O2 179.7(4) .
C4 N1 C1 C2 -0.5(5) .
O2 C1 C2 C3 176.7(4) .
N1 C1 C2 C3 -3.1(5) .
C1 C2 C3 C4 5.3(5) .
C1 N1 C4 C3 3.8(6) .
C2 C3 C4 N1 -5.4(6) .
